data_7229562
loop_
_publ_author_name
'Wang, Xiu-Li'
'Song, Ge'
'Lin, Hong-Yan'
'Wang, Xiang'
'Liu, Guo-Cheng'
'Rong, Xing'

_publ_section_title
;
 Solvent-controlled synthesis of various Anderson-type
 polyoxometalate-based metal--organic complexes with excellent capacity
 for the chromatographic separation of dyes
;
_journal_issue 1
_journal_name_full CrystEngComm
_journal_page_first 51
_journal_paper_doi 10.1039/C7CE01092C
_journal_volume 20
_journal_year 2018
_chemical_formula_moiety 'Co Cr H14 Mo6 O28, Cr H6 Mo6 O24, C24 H30 Co2 N6 O12, 7(H2 O), 2(C2 H6 O)'
_chemical_formula_sum 'C28 H76 Co3 Cr2 Mo12 N6 O73'
_chemical_formula_weight 3097.01
_space_group_crystal_system triclinic
_space_group_IT_number 2
_space_group_name_Hall '-P 1'
_space_group_name_H-M_alt 'P -1'
_symmetry_space_group_name_Hall '-P 1'
_symmetry_space_group_name_H-M 'P -1'
_atom_sites_solution_hydrogens mixed
_audit_creation_date 2017-10-14
_audit_creation_method
;
Olex2 1.2-beta
(compiled 2017.08.10 svn.r3458 for OlexSys, GUI svn.r5381)
;
_audit_update_record
;
2017-11-10 deposited with the CCDC.
2017-11-14 downloaded from the CCDC.
;
_cell_angle_alpha 106.0600(10)
_cell_angle_beta 97.8180(10)
_cell_angle_gamma 111.8130(10)
_cell_formula_units_Z 1
_cell_length_a 12.3636(5)
_cell_length_b 13.0466(5)
_cell_length_c 14.4949(5)
_cell_measurement_reflns_used 8814
_cell_measurement_temperature 293(2)
_cell_measurement_theta_max 28.283
_cell_measurement_theta_min 2.14
_cell_volume 2009.83(13)
_computing_cell_refinement 'Bruker XSCANS'
_computing_data_collection 'Bruker XSCANS'
_computing_data_reduction 'Bruker SHELXTL'
_computing_molecular_graphics 'Olex2 (Dolomanov et al., 2009)'
_computing_publication_material 'Olex2 (Dolomanov et al., 2009)'
_computing_structure_refinement 'ShelXL (Sheldrick, 2015)'
_computing_structure_solution 'Bruker SHELXTL'
_diffrn_ambient_temperature 293(2)
_diffrn_measured_fraction_theta_full 0.996
_diffrn_measured_fraction_theta_max 0.988
_diffrn_measurement_device_type 'Bruker P4'
_diffrn_measurement_method '\w scans'
_diffrn_radiation_type MoK\a
_diffrn_radiation_wavelength 0.71073
_diffrn_reflns_av_R_equivalents 0.0144
_diffrn_reflns_av_unetI/netI 0.0274
_diffrn_reflns_Laue_measured_fraction_full 0.996
_diffrn_reflns_Laue_measured_fraction_max 0.988
_diffrn_reflns_limit_h_max 16
_diffrn_reflns_limit_h_min -16
_diffrn_reflns_limit_k_max 17
_diffrn_reflns_limit_k_min -15
_diffrn_reflns_limit_l_max 19
_diffrn_reflns_limit_l_min -13
_diffrn_reflns_number 14801
_diffrn_reflns_point_group_measured_fraction_full 0.996
_diffrn_reflns_point_group_measured_fraction_max 0.988
_diffrn_reflns_theta_full 25.242
_diffrn_reflns_theta_max 28.283
_diffrn_reflns_theta_min 1.799
_exptl_absorpt_coefficient_mu 2.789
_exptl_absorpt_correction_T_max 0.677
_exptl_absorpt_correction_T_min 0.612
_exptl_absorpt_correction_type numerical
_exptl_absorpt_process_details 'ABSCOR by T.Higashi 8 March, 1995'
_exptl_crystal_colour pink
_exptl_crystal_colour_primary pink
_exptl_crystal_density_diffrn 2.559
_exptl_crystal_density_method 'not measured'
_exptl_crystal_description block
_exptl_crystal_F_000 1503
_exptl_crystal_size_max 0.18
_exptl_crystal_size_mid 0.16
_exptl_crystal_size_min 0.14
_refine_diff_density_max 0.893
_refine_diff_density_min -1.327
_refine_diff_density_rms 0.113
_refine_ls_extinction_method none
_refine_ls_goodness_of_fit_ref 1.035
_refine_ls_hydrogen_treatment mixed
_refine_ls_matrix_type full
_refine_ls_number_parameters 618
_refine_ls_number_reflns 9866
_refine_ls_number_restraints 70
_refine_ls_restrained_S_all 1.071
_refine_ls_R_factor_all 0.0343
_refine_ls_R_factor_gt 0.0283
_refine_ls_shift/su_max 0.001
_refine_ls_shift/su_mean 0.000
_refine_ls_structure_factor_coef Fsqd
_refine_ls_weighting_details 'w=1/[\s^2^(Fo^2^)+(0.0365P)^2^+2.6676P] where P=(Fo^2^+2Fc^2^)/3'
_refine_ls_weighting_scheme calc
_refine_ls_wR_factor_gt 0.0711
_refine_ls_wR_factor_ref 0.0744
_reflns_Friedel_coverage 0.000
_reflns_number_gt 8622
_reflns_number_total 9866
_reflns_threshold_expression 'I > 2\s(I)'
_cod_data_source_file c7ce01092c2.cif
_cod_data_source_block 5
_cod_depositor_comments 'Adding full bibliography for 7229561--7229565.cif.'
_cod_database_code 7229562
_shelx_shelxl_version_number 2014/7
_shelx_space_group_comment
;
The symmetry employed for this shelxl refinement is uniquely defined
by the following loop, which should always be used as a source of
symmetry information in preference to the above space-group names.
They are only intended as comments.
;
_olex2_refinement_description
;
1. Fixed Uiso
 At 1.2 times of:
  All C(H) groups, H23 of O23, H24 of O24, H27 of O27, H9A of O9, H10A of O10,
   H12A of O12, {H5WA,H5WB} of O5W, All C(H,H) groups, All N(H) groups
 At 1.5 times of:
  All C(H,H,H) groups, {H1WA,H1WB} of O1W, {H2WA,H2WB} of O2W, H30 of O30,
  H29 of O29, {H4WA,H4WB} of O4W, {H3WA,H3WB} of O3W, {H8WA,H8WB} of O8W, {H7WA,
  H7WB} of O7W, {H6WA,H6WB} of O6W
2. Restrained distances
 C16-C15 = C13-C14
 1.52 with sigma of 0.02
 C16-O29 = O30-C13
 1.42 with sigma of 0.02
 H10B-O10W
 0.85 with sigma of 0.001
 O10W-H10C
 0.85 with sigma of 0.001
 O30-C13 = C16-O29
 1.402 with sigma of 0.02
 H10C-H10B
 1.389 with sigma of 0.02
 C13-C14
 1.52 with sigma of 0.02
 C15-O29 = C14-O30
 2.52 with sigma of 0.04
3. Rigid bond restraints
 O29, C15, C16, O30, C13, C14
 with sigma for 1-2 distances of 0.01 and sigma for 1-3 distances of 0.01
4. Uiso/Uaniso restraints and constraints
O29 \\sim C15 \\sim C16 \\sim O30 \\sim C13 \\sim C14: within 2A with sigma of
0.01 and sigma for terminal atoms of 0.01
5. Others
 Fixed Sof: O6W(0.5) H6WA(0.5) H6WB(0.5) O29(0.5) H29(0.5) C15(0.5) H15A(0.5)
 H15B(0.5) H15C(0.5) C16(0.5) H16A(0.5) H16B(0.5) O30(0.5) H30(0.5) C13(0.5)
 H13A(0.5) H13B(0.5) C14(0.5) H14A(0.5) H14B(0.5) H14C(0.5)
6.a Riding coordinates:
 O5W(H5WA,H5WB)
6.b Free rotating group:
 O6W(H6WA,H6WB), O7W(H7WA,H7WB), O8W(H8WA,H8WB)
6.c Rotating group:
 O1W(H1WA,H1WB), O2W(H2WA,H2WB), O3W(H3WA,H3WB), O4W(H4WA,H4WB)
6.d Ternary CH refined with riding coordinates:
 O23(H23), O24(H24), O27(H27), O9(H9A), O10(H10A), O12(H12A)
6.e Secondary CH2 refined with riding coordinates:
 C16(H16A,H16B), C13(H13A,H13B)
6.f Aromatic/amide H refined with riding coordinates:
 N2(H2), N3(H3), C4(H4), C5(H5), C6(H6), C9(H9), C10(H10), C11(H11), C12(H12)
6.g Tetrahedral OH refined with riding coordinates:
 O29(H29), O30(H30)
6.h Idealised Me refined as rotating group:
 C15(H15A,H15B,H15C), C14(H14A,H14B,H14C)
;
_olex2_submission_special_instructions 'No special instructions were received'

loop_
_space_group_symop_operation_xyz
'x, y, z'
'-x, -y, -z'

loop_
_atom_site_label
_atom_site_type_symbol
_atom_site_fract_x
_atom_site_fract_y
_atom_site_fract_z
_atom_site_U_iso_or_equiv
_atom_site_adp_type
_atom_site_occupancy
_atom_site_site_symmetry_order
_atom_site_calc_flag
_atom_site_refinement_flags_posn
_atom_site_refinement_flags_adp
_atom_site_refinement_flags_occupancy
_atom_site_disorder_assembly
_atom_site_disorder_group
Mo1 Mo 1.17247(2) 0.59117(2) 0.85218(2) 0.01947(6) Uani 1 1 d . . . . .
Mo2 Mo 1.20590(2) 0.40006(2) 0.95075(2) 0.02108(6) Uani 1 1 d . . . . .
Mo3 Mo 0.96054(3) 0.68428(2) 0.89512(2) 0.02348(7) Uani 1 1 d . . . . .
Co1 Co 1.0000 1.0000 1.0000 0.03057(15) Uani 1 2 d S T P . .
Cr1 Cr 1.0000 0.5000 1.0000 0.01332(12) Uani 1 2 d S T P . .
O1W O 1.1728(3) 1.0592(3) 1.0891(3) 0.0640(10) Uani 1 1 d . . . . .
H1WA H 1.1910 1.0227 1.1343 0.096 Uiso 1 1 d GR . . . .
H1WB H 1.2176 1.1363 1.1388 0.096 Uiso 1 1 d GR . . . .
O2W O 1.0727(3) 1.0241(3) 0.8848(2) 0.0436(7) Uani 1 1 d . . . . .
H2WA H 1.1289 0.9957 0.8779 0.065 Uiso 1 1 d GR . . . .
H2WB H 1.1168 1.1012 0.8958 0.065 Uiso 1 1 d GR . . . .
O17 O 1.1786(3) 0.2557(2) 0.89457(19) 0.0359(6) Uani 1 1 d . . . . .
O18 O 1.1937(2) 0.4023(2) 1.08501(17) 0.0259(5) Uani 1 1 d . . . . .
O19 O 1.1570(2) 0.43430(19) 0.83637(16) 0.0225(4) Uani 1 1 d . . . . .
O20 O 1.3588(2) 0.4770(3) 0.9834(2) 0.0380(6) Uani 1 1 d . . . . .
O21 O 1.1295(2) 0.5721(2) 0.72854(17) 0.0297(5) Uani 1 1 d . . . . .
O22 O 1.3246(2) 0.6715(2) 0.88955(19) 0.0347(6) Uani 1 1 d . . . . .
O23 O 0.97692(18) 0.51236(18) 0.86701(15) 0.0173(4) Uani 1 1 d . . . . .
H23 H 0.9162 0.4430 0.8114 0.021 Uiso 1 1 calc R . . . .
O24 O 1.17355(18) 0.56676(18) 1.00433(15) 0.0182(4) Uani 1 1 d . . . . .
H24 H 1.2308 0.6323 1.0644 0.022 Uiso 1 1 calc R . . . .
O25 O 1.1287(2) 0.71631(19) 0.91205(17) 0.0259(5) Uani 1 1 d . . . . .
O26 O 0.9151(3) 0.6572(3) 0.7721(2) 0.0458(7) Uani 1 1 d . . . . .
O27 O 0.99271(19) 0.65339(18) 1.04482(15) 0.0196(4) Uani 1 1 d . . . . .
H27 H 1.0564 0.7177 1.1022 0.024 Uiso 1 1 calc R . . . .
O28 O 0.9827(3) 0.8268(2) 0.9553(2) 0.0415(7) Uani 1 1 d . . . . .
Mo4 Mo 0.39486(3) -0.28426(2) 0.46838(3) 0.02926(7) Uani 1 1 d . . . . .
Mo5 Mo 0.66635(3) 0.20514(2) 0.72335(2) 0.03114(8) Uani 1 1 d . . . . .
Mo6 Mo 0.54612(3) -0.08238(3) 0.69494(3) 0.03074(7) Uani 1 1 d . . . . .
Cr2 Cr 0.5000 0.0000 0.5000 0.02226(15) Uani 1 2 d S T P . .
O4 O 0.4796(2) -0.3586(2) 0.4861(2) 0.0419(7) Uani 1 1 d . . . . .
O5 O 0.2483(2) -0.3876(2) 0.4336(2) 0.0412(7) Uani 1 1 d . . . . .
O6 O 0.3946(2) -0.2068(2) 0.6046(2) 0.0329(6) Uani 1 1 d . . . . .
O8 O 0.4972(3) -0.0522(3) 0.7989(2) 0.0486(7) Uani 1 1 d . . . . .
O9 O 0.34375(19) -0.14034(18) 0.44214(18) 0.0249(5) Uani 1 1 d . . . . .
H9A H 0.2726 -0.1345 0.4613 0.030 Uiso 1 1 calc R . . . .
O10 O 0.55984(19) -0.10822(19) 0.53445(18) 0.0259(5) Uani 1 1 d . . . . .
H10A H 0.6360 -0.1053 0.5203 0.031 Uiso 1 1 calc R . . . .
O11 O 0.6284(3) -0.1583(2) 0.7125(2) 0.0446(7) Uani 1 1 d . . . . .
O12 O 0.4846(2) 0.04114(19) 0.63856(18) 0.0273(5) Uani 1 1 d . . . . .
H12A H 0.4098 0.0453 0.6500 0.033 Uiso 1 1 calc R . . . .
O13 O 0.6852(2) 0.0676(2) 0.7242(2) 0.0341(6) Uani 1 1 d . . . . .
O14 O 0.6310(3) 0.2457(3) 0.8341(2) 0.0425(7) Uani 1 1 d . . . . .
O15 O 0.5838(2) 0.2758(2) 0.6580(2) 0.0337(6) Uani 1 1 d . . . . .
O16 O 0.8157(2) 0.2988(2) 0.7478(2) 0.0432(7) Uani 1 1 d . . . . .
Co2 Co 0.97488(4) 0.24353(4) 0.46954(3) 0.02003(9) Uani 1 1 d . . . . .
O1 O 0.8665(2) -0.2797(2) 0.41501(17) 0.0267(5) Uani 1 1 d . . . . .
O2 O 0.7507(2) -0.0838(2) 0.46434(19) 0.0291(5) Uani 1 1 d . . . . .
O3 O 0.83182(19) 0.10856(19) 0.48563(17) 0.0237(5) Uani 1 1 d . . . . .
O3W O 0.9590(2) 0.3671(3) 0.5794(2) 0.0451(7) Uani 1 1 d . . . . .
H3WA H 0.8988 0.3840 0.5581 0.068 Uiso 1 1 d GR . . . .
H3WB H 1.0231 0.4366 0.5989 0.068 Uiso 1 1 d GR . . . .
O4W O 1.0973(2) 0.3560(2) 0.4233(2) 0.0341(6) Uani 1 1 d . . . . .
H4WA H 1.0745 0.3363 0.3584 0.051 Uiso 1 1 d GR . . . .
H4WB H 1.1653 0.3488 0.4326 0.051 Uiso 1 1 d GR . . . .
O5W O 0.8317(2) 0.2489(2) 0.36208(18) 0.0300(5) Uani 1 1 d . . . . .
H5WA H 0.7568 0.2207 0.3594 0.036 Uiso 1 1 d R . . . .
H5WB H 0.8825 0.3037 0.3689 0.036 Uiso 1 1 d R . . . .
N1 N 0.9912(2) 0.0890(2) 0.38874(19) 0.0202(5) Uani 1 1 d . . . . .
N2 N 0.7225(2) -0.2843(2) 0.29591(19) 0.0203(5) Uani 1 1 d . . . . .
H2 H 0.7085 -0.2452 0.2605 0.024 Uiso 1 1 calc R . . . .
N3 N 0.4216(2) -0.5219(3) 0.2056(2) 0.0298(6) Uani 1 1 d . . . . .
H3 H 0.3522 -0.5359 0.1707 0.036 Uiso 1 1 calc R . . . .
C1 C 0.8232(3) 0.0036(3) 0.4524(2) 0.0190(6) Uani 1 1 d . . . . .
C2 C 0.9126(2) -0.0116(3) 0.3950(2) 0.0177(5) Uani 1 1 d . . . . .
C3 C 0.9184(3) -0.1185(3) 0.3565(2) 0.0189(6) Uani 1 1 d . . . . .
C4 C 1.0123(3) -0.1206(3) 0.3125(2) 0.0234(6) Uani 1 1 d . . . . .
H4 H 1.0204 -0.1904 0.2879 0.028 Uiso 1 1 calc R . . . .
C5 C 1.0918(3) -0.0176(3) 0.3065(2) 0.0270(7) Uani 1 1 d . . . . .
H5 H 1.1542 -0.0171 0.2770 0.032 Uiso 1 1 calc R . . . .
C6 C 1.0785(3) 0.0855(3) 0.3447(3) 0.0264(7) Uani 1 1 d . . . . .
H6 H 1.1322 0.1545 0.3394 0.032 Uiso 1 1 calc R . . . .
C7 C 0.8326(3) -0.2336(3) 0.3603(2) 0.0201(6) Uani 1 1 d . . . . .
C8 C 0.6282(3) -0.3937(3) 0.2801(2) 0.0197(6) Uani 1 1 d . . . . .
C9 C 0.6411(3) -0.4790(3) 0.3142(3) 0.0320(8) Uani 1 1 d . . . . .
H9 H 0.7160 -0.4651 0.3512 0.038 Uiso 1 1 calc R . . . .
C10 C 0.5416(4) -0.5848(4) 0.2926(3) 0.0449(10) Uani 1 1 d . . . . .
H10 H 0.5498 -0.6428 0.3145 0.054 Uiso 1 1 calc R . . . .
C11 C 0.4309(3) -0.6045(3) 0.2391(3) 0.0404(9) Uani 1 1 d . . . . .
H11 H 0.3632 -0.6745 0.2263 0.049 Uiso 1 1 calc R . . . .
C12 C 0.5150(3) -0.4183(3) 0.2236(2) 0.0248(6) Uani 1 1 d . . . . .
H12 H 0.5044 -0.3632 0.1987 0.030 Uiso 1 1 calc R . . . .
O6W O 1.1839(7) 0.8592(7) 1.1046(6) 0.068(2) Uani 0.5 1 d . . . . .
H6WA H 1.2262 0.8373 1.0691 0.103 Uiso 0.5 1 d G . . . .
H6WB H 1.2274 0.8863 1.1641 0.103 Uiso 0.5 1 d G . . . .
O7W O 1.3220(3) 0.3920(3) 0.4344(3) 0.0609(10) Uani 1 1 d . . . . .
H7WA H 1.3672 0.4654 0.4642 0.091 Uiso 1 1 d G . . . .
H7WB H 1.3634 0.3581 0.4527 0.091 Uiso 1 1 d G . . . .
O8W O 1.2261(3) 0.9365(3) 0.8256(3) 0.0626(9) Uani 1 1 d . . . . .
H8WA H 1.1722 0.8716 0.7829 0.094 Uiso 1 1 d G . . . .
H8WB H 1.2918 0.9298 0.8262 0.094 Uiso 1 1 d G . . . .
O10W O 0.3532(3) 0.1231(3) 0.7696(3) 0.0534(8) Uani 1 1 d D . . . .
H10B H 0.2955(12) 0.1171(18) 0.7968(13) 0.27(7) Uiso 1 1 d D . . . .
H10C H 0.385(2) 0.0836(16) 0.7910(11) 0.42(12) Uiso 1 1 d D . . . .
O29 O 0.3947(11) -0.0859(10) 1.0004(9) 0.134(4) Uani 0.5 1 d D U . A 1
H29 H 0.3796 -0.1458 1.0142 0.201 Uiso 0.5 1 calc R . . A 1
C15 C 0.3725(11) 0.0755(11) 1.0182(10) 0.113(4) Uani 0.5 1 d D U . A 1
H15A H 0.4569 0.1086 1.0514 0.169 Uiso 0.5 1 calc GR . . A 1
H15B H 0.3353 0.1190 1.0558 0.169 Uiso 0.5 1 calc GR . . A 1
H15C H 0.3633 0.0800 0.9528 0.169 Uiso 0.5 1 calc GR . . A 1
C16 C 0.3120(10) -0.0536(9) 1.0096(7) 0.066(3) Uani 0.5 1 d D U . A 1
H16A H 0.2866 -0.0606 1.0689 0.079 Uiso 0.5 1 calc R . . A 1
H16B H 0.2426 -0.0994 0.9518 0.079 Uiso 0.5 1 calc R . . A 1
O30 O 0.4526(5) 0.2856(6) 0.9651(5) 0.0527(16) Uani 0.5 1 d D U . B 2
H30 H 0.4499 0.2384 0.9129 0.079 Uiso 0.5 1 calc R . . B 2
C13 C 0.3912(13) 0.2278(12) 1.0159(9) 0.113(4) Uani 0.5 1 d D U . B 2
H13A H 0.3123 0.1805 0.9685 0.135 Uiso 0.5 1 calc R . . B 2
H13B H 0.3812 0.2896 1.0642 0.135 Uiso 0.5 1 calc R . . B 2
C14 C 0.3965(13) 0.1524(12) 1.0710(11) 0.126(4) Uani 0.5 1 d D U . B 2
H14A H 0.3257 0.0785 1.0423 0.189 Uiso 0.5 1 calc GR . . B 2
H14B H 0.4002 0.1900 1.1392 0.189 Uiso 0.5 1 calc GR . . B 2
H14C H 0.4672 0.1386 1.0683 0.189 Uiso 0.5 1 calc GR . . B 2

loop_
_atom_site_aniso_label
_atom_site_aniso_U_11
_atom_site_aniso_U_22
_atom_site_aniso_U_33
_atom_site_aniso_U_23
_atom_site_aniso_U_13
_atom_site_aniso_U_12
Mo1 0.02184(13) 0.01923(12) 0.01852(13) 0.00749(10) 0.00796(10) 0.00861(10)
Mo2 0.02239(13) 0.02533(14) 0.02232(13) 0.01014(11) 0.00795(10) 0.01549(11)
Mo3 0.03433(15) 0.02511(14) 0.02485(14) 0.01575(11) 0.01365(11) 0.02034(12)
Co1 0.0456(4) 0.0245(3) 0.0337(4) 0.0143(3) 0.0149(3) 0.0233(3)
Cr1 0.0149(3) 0.0138(3) 0.0123(3) 0.0049(2) 0.0028(2) 0.0074(2)
O1W 0.066(2) 0.074(2) 0.0466(19) 0.0100(17) -0.0024(16) 0.040(2)
O2W 0.0662(19) 0.0374(15) 0.0462(16) 0.0232(13) 0.0259(14) 0.0324(15)
O17 0.0534(16) 0.0357(14) 0.0355(14) 0.0167(12) 0.0216(12) 0.0307(13)
O18 0.0275(11) 0.0356(13) 0.0247(12) 0.0144(10) 0.0086(9) 0.0207(10)
O19 0.0291(11) 0.0221(11) 0.0197(11) 0.0068(9) 0.0094(9) 0.0139(9)
O20 0.0253(12) 0.0547(17) 0.0415(15) 0.0220(13) 0.0117(11) 0.0204(12)
O21 0.0391(13) 0.0280(12) 0.0242(12) 0.0125(10) 0.0109(10) 0.0137(11)
O22 0.0259(12) 0.0339(14) 0.0382(15) 0.0104(11) 0.0106(11) 0.0075(11)
O23 0.0188(10) 0.0174(10) 0.0143(9) 0.0052(8) 0.0022(8) 0.0073(8)
O24 0.0163(9) 0.0187(10) 0.0161(10) 0.0038(8) 0.0022(8) 0.0064(8)
O25 0.0315(12) 0.0166(10) 0.0316(12) 0.0097(9) 0.0148(10) 0.0096(9)
O26 0.0591(18) 0.071(2) 0.0329(15) 0.0340(15) 0.0183(13) 0.0413(17)
O27 0.0212(10) 0.0158(10) 0.0212(11) 0.0049(8) 0.0048(8) 0.0088(8)
O28 0.0596(18) 0.0286(13) 0.0600(18) 0.0257(13) 0.0344(15) 0.0303(13)
Mo4 0.02206(14) 0.01389(12) 0.04972(19) 0.00699(12) 0.01555(13) 0.00661(11)
Mo5 0.02447(14) 0.01728(13) 0.03882(18) -0.00321(12) 0.01383(12) 0.00322(11)
Mo6 0.02608(14) 0.02315(14) 0.04363(18) 0.01187(13) 0.01627(13) 0.00885(12)
Cr2 0.0175(3) 0.0116(3) 0.0349(4) 0.0034(3) 0.0132(3) 0.0048(3)
O4 0.0321(14) 0.0273(13) 0.070(2) 0.0146(13) 0.0183(13) 0.0172(11)
O5 0.0271(13) 0.0227(12) 0.068(2) 0.0116(12) 0.0167(13) 0.0064(10)
O6 0.0255(12) 0.0224(12) 0.0506(16) 0.0140(11) 0.0201(11) 0.0060(10)
O8 0.0458(17) 0.0532(19) 0.0487(18) 0.0182(15) 0.0248(14) 0.0190(15)
O9 0.0180(10) 0.0143(10) 0.0385(13) 0.0031(9) 0.0144(9) 0.0052(8)
O10 0.0197(10) 0.0157(10) 0.0422(14) 0.0073(10) 0.0167(10) 0.0067(9)
O11 0.0363(15) 0.0309(14) 0.067(2) 0.0205(14) 0.0136(13) 0.0129(12)
O12 0.0202(11) 0.0192(11) 0.0407(14) 0.0047(10) 0.0174(10) 0.0076(9)
O13 0.0247(12) 0.0229(12) 0.0484(16) 0.0054(11) 0.0144(11) 0.0071(10)
O14 0.0418(15) 0.0391(15) 0.0413(16) 0.0022(12) 0.0193(13) 0.0178(13)
O15 0.0295(12) 0.0183(11) 0.0467(15) -0.0004(10) 0.0173(11) 0.0095(10)
O16 0.0280(13) 0.0238(13) 0.0560(18) -0.0029(12) 0.0120(12) 0.0003(11)
Co2 0.01957(19) 0.0195(2) 0.0222(2) 0.00873(16) 0.00724(16) 0.00808(16)
O1 0.0238(11) 0.0265(12) 0.0270(12) 0.0122(10) -0.0020(9) 0.0089(9)
O2 0.0280(12) 0.0229(11) 0.0384(14) 0.0107(10) 0.0203(10) 0.0093(10)
O3 0.0238(11) 0.0204(11) 0.0312(12) 0.0094(9) 0.0148(9) 0.0113(9)
O3W 0.0266(13) 0.0425(16) 0.0462(17) -0.0109(13) 0.0023(12) 0.0158(12)
O4W 0.0267(12) 0.0421(15) 0.0385(14) 0.0276(12) 0.0104(11) 0.0099(11)
O5W 0.0204(11) 0.0331(13) 0.0374(14) 0.0175(11) 0.0071(10) 0.0091(10)
N1 0.0179(11) 0.0205(12) 0.0208(13) 0.0080(10) 0.0048(10) 0.0066(10)
N2 0.0211(12) 0.0181(12) 0.0212(13) 0.0078(10) 0.0020(10) 0.0085(10)
N3 0.0201(13) 0.0314(15) 0.0308(16) 0.0085(12) -0.0003(11) 0.0079(12)
C1 0.0173(13) 0.0218(14) 0.0181(14) 0.0072(11) 0.0051(11) 0.0084(11)
C2 0.0147(12) 0.0218(14) 0.0157(13) 0.0064(11) 0.0034(10) 0.0073(11)
C3 0.0180(13) 0.0238(15) 0.0144(13) 0.0064(11) 0.0027(11) 0.0091(12)
C4 0.0240(15) 0.0263(16) 0.0220(15) 0.0065(12) 0.0073(12) 0.0142(13)
C5 0.0207(15) 0.0363(18) 0.0276(17) 0.0106(14) 0.0114(13) 0.0147(14)
C6 0.0213(15) 0.0291(17) 0.0296(17) 0.0116(14) 0.0124(13) 0.0089(13)
C7 0.0220(14) 0.0210(14) 0.0171(14) 0.0045(11) 0.0055(11) 0.0104(12)
C8 0.0205(14) 0.0192(14) 0.0182(14) 0.0054(11) 0.0044(11) 0.0084(12)
C9 0.0252(16) 0.0280(18) 0.040(2) 0.0149(15) 0.0003(14) 0.0094(14)
C10 0.037(2) 0.031(2) 0.064(3) 0.028(2) 0.0007(19) 0.0077(17)
C11 0.0290(18) 0.0303(19) 0.051(2) 0.0180(18) 0.0009(17) 0.0019(15)
C12 0.0241(15) 0.0257(16) 0.0248(16) 0.0095(13) 0.0026(12) 0.0118(13)
O6W 0.067(5) 0.061(5) 0.059(5) 0.007(4) -0.004(4) 0.027(4)
O7W 0.0347(16) 0.0488(19) 0.108(3) 0.038(2) 0.0184(17) 0.0195(15)
O8W 0.066(2) 0.049(2) 0.084(3) 0.0214(18) 0.042(2) 0.0307(18)
O10W 0.0449(17) 0.069(2) 0.073(2) 0.0461(19) 0.0233(16) 0.0346(17)
O29 0.130(8) 0.100(7) 0.105(7) -0.005(6) 0.002(6) 0.019(6)
C15 0.092(6) 0.102(6) 0.083(6) 0.013(5) -0.001(5) 0.001(6)
C16 0.067(6) 0.061(5) 0.042(5) 0.010(4) -0.004(4) 0.011(4)
O30 0.026(3) 0.052(4) 0.066(4) 0.003(3) 0.000(3) 0.018(3)
C13 0.087(6) 0.100(6) 0.095(6) 0.003(5) -0.006(5) 0.014(6)
C14 0.104(7) 0.110(8) 0.096(8) 0.017(5) 0.002(6) -0.002(7)

loop_
_atom_type_symbol
_atom_type_description
_atom_type_scat_dispersion_real
_atom_type_scat_dispersion_imag
_atom_type_scat_source
C C 0.0033 0.0016 'International Tables Vol C Tables 4.2.6.8 and 6.1.1.4'
H H 0.0000 0.0000 'International Tables Vol C Tables 4.2.6.8 and 6.1.1.4'
Co Co 0.3494 0.9721 'International Tables Vol C Tables 4.2.6.8 and 6.1.1.4'
Cr Cr 0.3209 0.6236 'International Tables Vol C Tables 4.2.6.8 and 6.1.1.4'
Mo Mo -1.6832 0.6857 'International Tables Vol C Tables 4.2.6.8 and 6.1.1.4'
N N 0.0061 0.0033 'International Tables Vol C Tables 4.2.6.8 and 6.1.1.4'
O O 0.0106 0.0060 'International Tables Vol C Tables 4.2.6.8 and 6.1.1.4'

loop_
_geom_angle_atom_site_label_1
_geom_angle_atom_site_label_2
_geom_angle_atom_site_label_3
_geom_angle
_geom_angle_site_symmetry_1
_geom_angle_site_symmetry_3
_geom_angle_publ_flag
O19 Mo1 O23 82.37(8) . . y
O19 Mo1 O24 71.46(8) . . y
O21 Mo1 O19 98.57(10) . . y
O21 Mo1 O23 94.92(10) . . y
O21 Mo1 O24 162.30(10) . . y
O21 Mo1 O25 100.48(11) . . y
O22 Mo1 O19 102.01(11) . . y
O22 Mo1 O21 105.84(12) . . y
O22 Mo1 O23 157.73(10) . . y
O22 Mo1 O24 90.79(10) . . y
O22 Mo1 O25 97.82(12) . . y
O24 Mo1 O23 69.69(7) . . y
O25 Mo1 O19 147.49(9) . . y
O25 Mo1 O23 69.99(8) . . y
O25 Mo1 O24 82.84(9) . . y
O17 Mo2 O18 100.23(11) . . y
O17 Mo2 O19 99.86(11) . . y
O17 Mo2 O24 160.70(11) . . y
O17 Mo2 O27 91.57(11) . 2_767 y
O18 Mo2 O24 81.03(9) . . y
O18 Mo2 O27 70.83(8) . 2_767 y
O19 Mo2 O18 148.21(9) . . y
O19 Mo2 O24 72.03(8) . . y
O19 Mo2 O27 84.24(8) . 2_767 y
O20 Mo2 O17 105.17(14) . . y
O20 Mo2 O18 95.75(11) . . y
O20 Mo2 O19 102.44(11) . . y
O20 Mo2 O24 93.80(11) . . y
O20 Mo2 O27 160.39(11) . 2_767 y
O24 Mo2 O27 70.50(7) . 2_767 y
O18 Mo3 O23 83.91(9) 2_767 . y
O18 Mo3 O27 71.00(8) 2_767 . y
O23 Mo3 O27 70.79(7) . . y
O25 Mo3 O18 148.51(9) . 2_767 y
O25 Mo3 O23 71.32(8) . . y
O25 Mo3 O27 82.43(9) . . y
O26 Mo3 O18 98.81(13) . 2_767 y
O26 Mo3 O23 92.49(12) . . y
O26 Mo3 O25 101.33(12) . . y
O26 Mo3 O27 160.90(13) . . y
O26 Mo3 O28 106.13(15) . . y
O28 Mo3 O18 100.39(12) . 2_767 y
O28 Mo3 O23 159.85(12) . . y
O28 Mo3 O25 96.96(12) . . y
O28 Mo3 O27 91.84(11) . . y
O1W Co1 O1W 180.00(19) 2_777 . y
O1W Co1 O28 89.83(14) 2_777 . y
O1W Co1 O28 90.17(14) . . y
O1W Co1 O28 90.17(14) 2_777 2_777 y
O1W Co1 O28 89.83(14) . 2_777 y
O2W Co1 O1W 89.04(14) . . y
O2W Co1 O1W 89.04(14) 2_777 2_777 y
O2W Co1 O1W 90.96(14) 2_777 . y
O2W Co1 O1W 90.96(14) . 2_777 y
O2W Co1 O2W 180.00(17) . 2_777 y
O2W Co1 O28 90.01(11) . 2_777 y
O2W Co1 O28 89.99(11) 2_777 2_777 y
O2W Co1 O28 89.99(11) . . y
O2W Co1 O28 90.01(11) 2_777 . y
O28 Co1 O28 180.0 . 2_777 y
O23 Cr1 O23 180.00(13) 2_767 . y
O23 Cr1 O24 84.14(8) . . y
O23 Cr1 O24 84.14(8) 2_767 2_767 y
O23 Cr1 O24 95.86(8) . 2_767 y
O23 Cr1 O24 95.86(8) 2_767 . y
O24 Cr1 O24 180.0 . 2_767 y
O27 Cr1 O23 95.23(9) . 2_767 y
O27 Cr1 O23 84.77(9) 2_767 2_767 y
O27 Cr1 O23 84.76(9) . . y
O27 Cr1 O23 95.23(9) 2_767 . y
O27 Cr1 O24 95.26(9) . . y
O27 Cr1 O24 84.74(9) . 2_767 y
O27 Cr1 O24 84.74(9) 2_767 . y
O27 Cr1 O24 95.26(9) 2_767 2_767 y
O27 Cr1 O27 180.0 . 2_767 y
Co1 O1W H1WA 122.6 . . ?
Co1 O1W H1WB 124.1 . . ?
H1WA O1W H1WB 91.8 . . ?
Co1 O2W H2WA 113.0 . . ?
Co1 O2W H2WB 112.1 . . ?
H2WA O2W H2WB 101.3 . . ?
Mo3 O18 Mo2 119.86(12) 2_767 . ?
Mo2 O19 Mo1 119.59(11) . . ?
Mo1 O23 H23 117.7 . . ?
Mo3 O23 Mo1 93.63(7) . . ?
Mo3 O23 H23 117.7 . . ?
Cr1 O23 Mo1 103.15(8) . . ?
Cr1 O23 Mo3 103.33(9) . . ?
Cr1 O23 H23 117.7 . . ?
Mo1 O24 H24 118.4 . . ?
Mo2 O24 Mo1 91.97(7) . . ?
Mo2 O24 H24 118.4 . . ?
Cr1 O24 Mo1 103.02(8) . . ?
Cr1 O24 Mo2 102.29(9) . . ?
Cr1 O24 H24 118.4 . . ?
Mo1 O25 Mo3 119.80(11) . . ?
Mo2 O27 Mo3 93.49(8) 2_767 . ?
Mo2 O27 H27 118.5 2_767 . ?
Mo3 O27 H27 118.5 . . ?
Cr1 O27 Mo2 102.46(9) . 2_767 ?
Cr1 O27 Mo3 101.10(9) . . ?
Cr1 O27 H27 118.5 . . ?
Mo3 O28 Co1 168.64(18) . . ?
O4 Mo4 O6 101.96(13) . . y
O4 Mo4 O9 160.26(10) . . y
O4 Mo4 O10 91.73(11) . . y
O4 Mo4 O15 98.75(13) . 2_656 y
O5 Mo4 O4 104.94(13) . . y
O5 Mo4 O6 95.34(12) . . y
O5 Mo4 O9 93.87(11) . . y
O5 Mo4 O10 161.01(11) . . y
O5 Mo4 O15 100.53(13) . 2_656 y
O6 Mo4 O9 81.85(10) . . y
O6 Mo4 O10 71.93(9) . . y
O10 Mo4 O9 70.83(8) . . y
O15 Mo4 O6 149.62(10) 2_656 . y
O15 Mo4 O9 71.44(9) 2_656 . y
O15 Mo4 O10 85.54(9) 2_656 . y
O9 Mo5 O12 70.39(8) 2_656 . y
O13 Mo5 O9 85.54(10) . 2_656 y
O13 Mo5 O12 71.01(10) . . y
O13 Mo5 O15 148.26(11) . . y
O14 Mo5 O9 163.22(12) . 2_656 y
O14 Mo5 O12 96.97(11) . . y
O14 Mo5 O13 101.08(13) . . y
O14 Mo5 O15 95.90(13) . . y
O15 Mo5 O9 71.64(9) . 2_656 y
O15 Mo5 O12 80.51(10) . . y
O16 Mo5 O9 89.64(11) . 2_656 y
O16 Mo5 O12 157.71(11) . . y
O16 Mo5 O13 98.41(12) . . y
O16 Mo5 O14 104.43(14) . . y
O16 Mo5 O15 103.08(13) . . y
O6 Mo6 O10 71.47(9) . . y
O6 Mo6 O12 84.69(10) . . y
O6 Mo6 O13 148.97(12) . . y
O8 Mo6 O6 98.30(13) . . y
O8 Mo6 O10 160.33(13) . . y
O8 Mo6 O11 105.94(16) . . y
O8 Mo6 O12 92.31(13) . . y
O8 Mo6 O13 100.78(13) . . y
O10 Mo6 O12 70.44(8) . . y
O11 Mo6 O6 102.34(13) . . y
O11 Mo6 O10 92.86(12) . . y
O11 Mo6 O12 159.05(12) . . y
O11 Mo6 O13 95.67(12) . . y
O13 Mo6 O10 82.69(10) . . y
O13 Mo6 O12 70.36(10) . . y
O9 Cr2 O9 180.0 2_656 . y
O9 Cr2 O12 84.17(9) 2_656 . y
O9 Cr2 O12 84.17(9) . 2_656 y
O9 Cr2 O12 95.83(9) . . y
O9 Cr2 O12 95.83(9) 2_656 2_656 y
O10 Cr2 O9 95.46(9) . 2_656 y
O10 Cr2 O9 84.54(9) 2_656 2_656 y
O10 Cr2 O9 95.47(9) 2_656 . y
O10 Cr2 O9 84.54(9) . . y
O10 Cr2 O10 180.0 . 2_656 y
O10 Cr2 O12 95.57(10) 2_656 . y
O10 Cr2 O12 84.43(10) 2_656 2_656 y
O10 Cr2 O12 95.57(10) . 2_656 y
O10 Cr2 O12 84.43(10) . . y
O12 Cr2 O12 180.0 2_656 . y
Mo6 O6 Mo4 117.75(11) . . ?
Mo4 O9 H9A 118.3 . . ?
Mo5 O9 Mo4 92.59(8) 2_656 . ?
Mo5 O9 H9A 118.3 2_656 . ?
Cr2 O9 Mo4 101.60(10) . . ?
Cr2 O9 Mo5 103.58(9) . 2_656 ?
Cr2 O9 H9A 118.3 . . ?
Mo4 O10 Mo6 93.91(8) . . ?
Mo4 O10 H10A 117.8 . . ?
Mo6 O10 H10A 117.8 . . ?
Cr2 O10 Mo4 102.94(10) . . ?
Cr2 O10 Mo6 103.05(9) . . ?
Cr2 O10 H10A 117.8 . . ?
Mo5 O12 H12A 118.5 . . ?
Mo6 O12 Mo5 93.31(9) . . ?
Mo6 O12 H12A 118.5 . . ?
Cr2 O12 Mo5 101.80(9) . . ?
Cr2 O12 Mo6 102.04(9) . . ?
Cr2 O12 H12A 118.5 . . ?
Mo5 O13 Mo6 121.65(13) . . ?
Mo4 O15 Mo5 119.17(12) 2_656 . ?
O1 Co2 O5W 167.70(9) 2_756 . y
O3 Co2 O1 105.11(9) . 2_756 y
O3 Co2 O5W 84.41(9) . . y
O3 Co2 N1 76.94(9) . . y
O3W Co2 O1 82.66(10) . 2_756 y
O3W Co2 O3 91.74(11) . . y
O3W Co2 O5W 89.37(11) . . y
O3W Co2 N1 161.92(12) . . y
O4W Co2 O1 84.22(10) . 2_756 y
O4W Co2 O3 168.03(10) . . y
O4W Co2 O3W 96.97(12) . . y
O4W Co2 O5W 87.47(9) . . y
O4W Co2 N1 96.46(11) . . y
N1 Co2 O1 86.71(9) . 2_756 y
N1 Co2 O5W 103.27(10) . . y
C7 O1 Co2 140.4(2) . 2_756 ?
C1 O3 Co2 118.36(18) . . ?
Co2 O3W H3WA 111.6 . . ?
Co2 O3W H3WB 111.4 . . ?
H3WA O3W H3WB 102.3 . . ?
Co2 O4W H4WA 110.8 . . ?
Co2 O4W H4WB 110.3 . . ?
H4WA O4W H4WB 102.9 . . ?
Co2 O5W H5WA 125.3 . . ?
Co2 O5W H5WB 79.4 . . ?
H5WA O5W H5WB 141.5 . . ?
C2 N1 Co2 114.34(19) . . ?
C6 N1 Co2 126.4(2) . . ?
C6 N1 C2 118.7(3) . . ?
C7 N2 H2 116.4 . . ?
C7 N2 C8 127.2(3) . . ?
C8 N2 H2 116.4 . . ?
C11 N3 H3 118.4 . . ?
C11 N3 C12 123.2(3) . . ?
C12 N3 H3 118.4 . . ?
O2 C1 O3 126.2(3) . . ?
O2 C1 C2 118.4(3) . . ?
O3 C1 C2 115.5(3) . . ?
N1 C2 C1 114.4(3) . . ?
N1 C2 C3 122.4(3) . . ?
C3 C2 C1 123.1(3) . . ?
C2 C3 C4 118.4(3) . . ?
C2 C3 C7 124.8(3) . . ?
C4 C3 C7 116.8(3) . . ?
C3 C4 H4 120.6 . . ?
C5 C4 C3 118.7(3) . . ?
C5 C4 H4 120.6 . . ?
C4 C5 H5 120.2 . . ?
C4 C5 C6 119.6(3) . . ?
C6 C5 H5 120.2 . . ?
N1 C6 C5 122.2(3) . . ?
N1 C6 H6 118.9 . . ?
C5 C6 H6 118.9 . . ?
O1 C7 N2 123.8(3) . . ?
O1 C7 C3 120.7(3) . . ?
N2 C7 C3 115.3(3) . . ?
C9 C8 N2 124.5(3) . . ?
C9 C8 C12 118.6(3) . . ?
C12 C8 N2 116.8(3) . . ?
C8 C9 H9 120.3 . . ?
C10 C9 C8 119.4(3) . . ?
C10 C9 H9 120.3 . . ?
C9 C10 H10 119.9 . . ?
C11 C10 C9 120.2(4) . . ?
C11 C10 H10 119.9 . . ?
N3 C11 C10 119.1(3) . . ?
N3 C11 H11 120.5 . . ?
C10 C11 H11 120.5 . . ?
N3 C12 C8 119.4(3) . . ?
N3 C12 H12 120.3 . . ?
C8 C12 H12 120.3 . . ?
H6WA O6W H6WB 104.5 . . ?
H7WA O7W H7WB 104.5 . . ?
H8WA O8W H8WB 104.6 . . ?
H10B O10W H10C 103.8(16) . . ?
C16 O29 H29 109.5 . . ?
H15A C15 H15B 109.5 . . ?
H15A C15 H15C 109.5 . . ?
H15B C15 H15C 109.5 . . ?
C16 C15 H15A 109.5 . . ?
C16 C15 H15B 109.5 . . ?
C16 C15 H15C 109.5 . . ?
O29 C16 C15 102.4(11) . . ?
O29 C16 H16A 111.3 . . ?
O29 C16 H16B 111.3 . . ?
C15 C16 H16A 111.3 . . ?
C15 C16 H16B 111.3 . . ?
H16A C16 H16B 109.2 . . ?
C13 O30 H30 109.5 . . ?
O30 C13 H13A 101.8 . . ?
O30 C13 H13B 101.8 . . ?
O30 C13 C14 140.8(15) . . ?
H13A C13 H13B 104.7 . . ?
C14 C13 H13A 101.8 . . ?
C14 C13 H13B 101.8 . . ?
C13 C14 H14A 109.5 . . ?
C13 C14 H14B 109.5 . . ?
C13 C14 H14C 109.5 . . ?
H14A C14 H14B 109.5 . . ?
H14A C14 H14C 109.5 . . ?
H14B C14 H14C 109.5 . . ?

loop_
_geom_bond_atom_site_label_1
_geom_bond_atom_site_label_2
_geom_bond_distance
_geom_bond_site_symmetry_2
_geom_bond_publ_flag
Mo1 O19 1.927(2) . y
Mo1 O21 1.718(2) . y
Mo1 O22 1.695(2) . y
Mo1 O23 2.316(2) . y
Mo1 O24 2.313(2) . y
Mo1 O25 1.927(2) . y
Mo2 O17 1.711(3) . y
Mo2 O18 1.965(2) . y
Mo2 O19 1.911(2) . y
Mo2 O20 1.699(3) . y
Mo2 O24 2.300(2) . y
Mo2 O27 2.305(2) 2_767 y
Mo3 O18 1.930(2) 2_767 y
Mo3 O23 2.257(2) . y
Mo3 O25 1.928(2) . y
Mo3 O26 1.689(3) . y
Mo3 O27 2.323(2) . y
Mo3 O28 1.718(3) . y
Co1 O1W 2.074(3) . y
Co1 O1W 2.074(3) 2_777 y
Co1 O2W 2.045(3) 2_777 y
Co1 O2W 2.045(3) . y
Co1 O28 2.089(2) 2_777 y
Co1 O28 2.089(2) . y
Cr1 O23 1.9697(19) 2_767 y
Cr1 O23 1.9697(19) . y
Cr1 O24 1.978(2) 2_767 y
Cr1 O24 1.978(2) . y
Cr1 O27 1.966(2) 2_767 y
Cr1 O27 1.966(2) . y
O1W H1WA 0.9578 . ?
O1W H1WB 0.9556 . ?
O2W H2WA 0.9055 . ?
O2W H2WB 0.9024 . ?
O18 Mo3 1.930(2) 2_767 y
O23 H23 0.9800 . ?
O24 H24 0.9800 . ?
O27 Mo2 2.305(2) 2_767 y
O27 H27 0.9800 . ?
Mo4 O4 1.710(3) . y
Mo4 O5 1.707(2) . y
Mo4 O6 1.955(3) . y
Mo4 O9 2.298(2) . y
Mo4 O10 2.263(2) . y
Mo4 O15 1.913(3) 2_656 y
Mo5 O9 2.281(2) 2_656 y
Mo5 O12 2.315(2) . y
Mo5 O13 1.896(3) . y
Mo5 O14 1.715(3) . y
Mo5 O15 1.925(3) . y
Mo5 O16 1.713(3) . y
Mo6 O6 1.938(3) . y
Mo6 O8 1.700(3) . y
Mo6 O10 2.296(2) . y
Mo6 O11 1.702(3) . y
Mo6 O12 2.305(3) . y
Mo6 O13 1.951(2) . y
Cr2 O9 1.967(2) 2_656 y
Cr2 O9 1.967(2) . y
Cr2 O10 1.964(2) . y
Cr2 O10 1.964(2) 2_656 y
Cr2 O12 1.985(2) 2_656 y
Cr2 O12 1.985(2) . y
O9 Mo5 2.281(2) 2_656 y
O9 H9A 0.9800 . ?
O10 H10A 0.9800 . ?
O12 H12A 0.9800 . ?
O15 Mo4 1.913(3) 2_656 y
Co2 O1 2.202(2) 2_756 y
Co2 O3 2.076(2) . y
Co2 O3W 2.018(3) . y
Co2 O4W 2.016(2) . y
Co2 O5W 2.228(2) . y
Co2 N1 2.130(3) . y
O1 Co2 2.202(2) 2_756 y
O1 C7 1.236(4) . ?
O2 C1 1.235(4) . ?
O3 C1 1.277(4) . ?
O3W H3WA 0.8925 . ?
O3W H3WB 0.8909 . ?
O4W H4WA 0.8776 . ?
O4W H4WB 0.8763 . ?
O5W H5WA 0.8506 . ?
O5W H5WB 0.7258 . ?
N1 C2 1.348(4) . ?
N1 C6 1.336(4) . ?
N2 H2 0.8600 . ?
N2 C7 1.344(4) . ?
N2 C8 1.400(4) . ?
N3 H3 0.8600 . ?
N3 C11 1.332(5) . ?
N3 C12 1.338(4) . ?
C1 C2 1.509(4) . ?
C2 C3 1.383(4) . ?
C3 C4 1.403(4) . ?
C3 C7 1.503(4) . ?
C4 H4 0.9300 . ?
C4 C5 1.374(5) . ?
C5 H5 0.9300 . ?
C5 C6 1.385(5) . ?
C6 H6 0.9300 . ?
C8 C9 1.387(5) . ?
C8 C12 1.393(4) . ?
C9 H9 0.9300 . ?
C9 C10 1.382(5) . ?
C10 H10 0.9300 . ?
C10 C11 1.372(5) . ?
C11 H11 0.9300 . ?
C12 H12 0.9300 . ?
O6W H6WA 0.8504 . ?
O6W H6WB 0.8504 . ?
O7W H7WA 0.8499 . ?
O7W H7WB 0.8502 . ?
O8W H8WA 0.8499 . ?
O8W H8WB 0.8483 . ?
O10W H10B 0.8501(10) . ?
O10W H10C 0.8501(10) . ?
O29 H29 0.8200 . ?
O29 C16 1.252(11) . ?
C15 H15A 0.9600 . ?
C15 H15B 0.9600 . ?
C15 H15C 0.9600 . ?
C15 C16 1.528(14) . ?
C16 H16A 0.9700 . ?
C16 H16B 0.9700 . ?
O30 H30 0.8200 . ?
O30 C13 1.311(11) . ?
C13 H13A 0.9700 . ?
C13 H13B 0.9700 . ?
C13 C14 1.442(12) . ?
C14 H14A 0.9600 . ?
C14 H14B 0.9600 . ?
C14 H14C 0.9600 . ?

loop_
_geom_torsion_atom_site_label_1
_geom_torsion_atom_site_label_2
_geom_torsion_atom_site_label_3
_geom_torsion_atom_site_label_4
_geom_torsion
_geom_torsion_site_symmetry_1
O18 Mo3 O28 Co1 -103.9(9) 2_767
O23 Mo3 O28 Co1 155.4(7) .
O25 Mo3 O28 Co1 102.5(9) .
O26 Mo3 O28 Co1 -1.4(9) .
O27 Mo3 O28 Co1 -174.9(9) .
O9 Mo5 O13 Mo6 -88.36(15) 2_656
O12 Mo5 O13 Mo6 -17.57(13) .
O14 Mo5 O13 Mo6 76.07(18) .
O15 Mo5 O13 Mo6 -45.0(3) .
O16 Mo5 O13 Mo6 -177.33(17) .
Co2 O1 C7 N2 -179.3(2) 2_756
Co2 O1 C7 C3 5.7(5) 2_756
Co2 O3 C1 O2 172.7(2) .
Co2 O3 C1 C2 -6.1(3) .
Co2 N1 C2 C1 3.8(3) .
Co2 N1 C2 C3 -172.8(2) .
Co2 N1 C6 C5 170.2(2) .
O2 C1 C2 N1 -177.6(3) .
O2 C1 C2 C3 -1.0(4) .
O3 C1 C2 N1 1.3(4) .
O3 C1 C2 C3 177.9(3) .
N1 C2 C3 C4 2.2(4) .
N1 C2 C3 C7 -179.3(3) .
N2 C8 C9 C10 -178.9(4) .
N2 C8 C12 N3 179.6(3) .
C1 C2 C3 C4 -174.1(3) .
C1 C2 C3 C7 4.4(4) .
C2 N1 C6 C5 -0.9(5) .
C2 C3 C4 C5 -2.1(4) .
C2 C3 C7 O1 -109.3(4) .
C2 C3 C7 N2 75.2(4) .
C3 C4 C5 C6 0.7(5) .
C4 C3 C7 O1 69.2(4) .
C4 C3 C7 N2 -106.2(3) .
C4 C5 C6 N1 0.9(5) .
C6 N1 C2 C1 175.9(3) .
C6 N1 C2 C3 -0.7(4) .
C7 N2 C8 C9 -13.8(5) .
C7 N2 C8 C12 168.2(3) .
C7 C3 C4 C5 179.2(3) .
C8 N2 C7 O1 1.1(5) .
C8 N2 C7 C3 176.4(3) .
C8 C9 C10 C11 -0.8(7) .
C9 C8 C12 N3 1.4(5) .
C9 C10 C11 N3 2.1(7) .
C11 N3 C12 C8 -0.1(5) .
C12 N3 C11 C10 -1.7(6) .
C12 C8 C9 C10 -0.9(5) .
